data_4021237
loop_
_publ_author_name
'Jun-Li Hou'
'Mu-Xin Jia'
'Xi-Kui Jiang'
'Zhan-Ting Li'
'Guang-Ju Chen'

_publ_section_title
;
 Solvophobically-Driven Oligo(ethylene glycol) Helical
 Foldamers. Synthesis, Characterization, and Complexation
 with Ethane-1,2-diaminium
;
_journal_name_full 'Journal of Organic Chemistry'
_journal_page_first 6228
_journal_page_last 6237
_journal_paper_doi 10.1021/jo049420n
_journal_volume 69
_journal_year 2004
_chemical_formula_sum 'C40 H40 O8'
_chemical_formula_weight 648.72
_space_group_IT_number 15
_symmetry_cell_setting monoclinic
_symmetry_space_group_name_Hall '-C 2yc'
_symmetry_space_group_name_H-M 'C 1 2/c 1'
_cell_angle_alpha 90.00
_cell_angle_beta 91.413(2)
_cell_angle_gamma 90.00
_cell_formula_units_Z 8
_cell_length_a 30.022(2)
_cell_length_b 8.7667(7)
_cell_length_c 25.924(2)
_cell_measurement_temperature 293(2)
_cell_volume 6821.0(9)
_diffrn_ambient_temperature 293(2)
_exptl_crystal_density_diffrn 1.263
_cod_depositor_comments
;
The following automatic conversions were performed:
'_symmetry_cell_setting' value 'Monoclinic' changed to 'monoclinic'
according to '/home/saulius/struct/CIF-dictionaries/cif_core.dic'
dictionary named 'cif_core.dic' version 2.4.1 from 2010-06-29.

Automatic conversion script
Id: cif_fix_enum 1527 2010-12-29 10:47:43Z saulius 
;
_cod_original_sg_symbol_H-M 'C 2/c'
_cod_database_code 4021237

loop_
_symmetry_equiv_pos_as_xyz
'x, y, z'
'-x, y, -z+1/2'
'x+1/2, y+1/2, z'
'-x+1/2, y+1/2, -z+1/2'
'-x, -y, -z'
'x, -y, z-1/2'
'-x+1/2, -y+1/2, -z'
'x+1/2, -y+1/2, z-1/2'

loop_
_atom_site_label
_atom_site_type_symbol
_atom_site_fract_x
_atom_site_fract_y
_atom_site_fract_z
_atom_site_U_iso_or_equiv
_atom_site_adp_type
_atom_site_occupancy
_atom_site_symmetry_multiplicity
_atom_site_calc_flag
_atom_site_refinement_flags
_atom_site_disorder_assembly
_atom_site_disorder_group
O1 O 0.16060(7) 1.0630(2) 0.48823(7) 0.0541(5) Uani 1 1 d . . .
O2 O 0.14407(8) 1.0898(2) 0.37769(8) 0.0669(6) Uani 1 1 d . . .
O3 O 0.21229(7) 0.9666(2) 0.31485(8) 0.0629(6) Uani 1 1 d . . .
O4 O 0.25824(7) 0.7888(2) 0.36957(7) 0.0597(6) Uani 1 1 d . . .
O5 O 0.20849(10) 0.5592(4) 0.41004(16) 0.1331(15) Uani 1 1 d . . .
O6 O 0.11673(7) 0.5661(2) 0.44034(8) 0.0580(6) Uani 1 1 d . . .
O7 O 0.20467(8) 1.2563(2) 0.54208(8) 0.0678(6) Uani 1 1 d . . .
O8 O 0.05852(7) 0.7421(2) 0.40211(8) 0.0591(6) Uani 1 1 d . . .
C1 C 0.17004(11) 1.1912(3) 0.56707(11) 0.0531(8) Uani 1 1 d . . .
C2 C 0.15804(13) 1.2211(4) 0.61566(14) 0.0667(10) Uani 1 1 d . . .
C3 C 0.12298(11) 1.1419(3) 0.63889(11) 0.0569(8) Uani 1 1 d . . .
C4 C 0.10952(16) 1.1705(5) 0.68965(14) 0.0797(12) Uani 1 1 d . . .
C5 C 0.07629(16) 1.0906(5) 0.71070(15) 0.0814(12) Uani 1 1 d . . .
C6 C 0.05489(13) 0.9744(4) 0.68341(14) 0.0680(10) Uani 1 1 d . . .
C7 C 0.06679(12) 0.9443(4) 0.63414(13) 0.0594(9) Uani 1 1 d . . .
C8 C 0.10042(10) 1.0271(3) 0.61040(11) 0.0482(7) Uani 1 1 d . . .
C9 C 0.11256(11) 1.0006(3) 0.55876(11) 0.0489(8) Uani 1 1 d . . .
C10 C 0.14610(10) 1.0798(3) 0.53714(11) 0.0463(7) Uani 1 1 d . . .
C11 C 0.13694(12) 0.9543(4) 0.45663(12) 0.0520(8) Uani 1 1 d . . .
C12 C 0.15572(12) 0.9537(4) 0.40419(12) 0.0508(8) Uani 1 1 d . . .
C13 C 0.14199(13) 1.0769(6) 0.32340(14) 0.0733(11) Uani 1 1 d . . .
C14 C 0.18556(13) 1.0920(5) 0.29773(15) 0.0679(10) Uani 1 1 d . . .
C15 C 0.25552(10) 0.9582(3) 0.30063(10) 0.0473(7) Uani 1 1 d . . .
C16 C 0.27428(12) 1.0327(4) 0.26080(11) 0.0532(8) Uani 1 1 d . . .
C17 C 0.31958(11) 1.0129(3) 0.24983(10) 0.0502(8) Uani 1 1 d . . .
C18 C 0.33971(15) 1.0858(4) 0.20787(12) 0.0648(10) Uani 1 1 d . . .
C19 C 0.38369(16) 1.0641(5) 0.19860(14) 0.0768(12) Uani 1 1 d . . .
C20 C 0.40948(15) 0.9726(5) 0.23055(15) 0.0746(11) Uani 1 1 d . . .
C21 C 0.39131(12) 0.8976(4) 0.27107(14) 0.0628(9) Uani 1 1 d . . .
C22 C 0.34555(10) 0.9144(3) 0.28140(10) 0.0486(7) Uani 1 1 d . . .
C23 C 0.32544(11) 0.8359(3) 0.32234(11) 0.0487(7) Uani 1 1 d . . .
C24 C 0.28152(10) 0.8551(3) 0.33150(10) 0.0465(7) Uani 1 1 d . . .
C25 C 0.27917(12) 0.6705(5) 0.39892(17) 0.0705(11) Uani 1 1 d D . .
C26 C 0.24433(18) 0.6127(7) 0.4346(2) 0.139(2) Uani 1 1 d . . .
H26A H 0.2572 0.5324 0.4560 0.167 Uiso 1 1 calc R . .
H26B H 0.2355 0.6951 0.4572 0.167 Uiso 1 1 calc R . .
C27 C 0.18212(19) 0.4307(6) 0.4220(2) 0.0795(15) Uani 0.80 1 d P . .
C28 C 0.14999(13) 0.4618(4) 0.45955(19) 0.0814(13) Uani 1 1 d D . .
C29 C 0.08374(10) 0.6012(3) 0.47304(11) 0.0467(7) Uani 1 1 d . . .
C30 C 0.08036(13) 0.5506(4) 0.52242(13) 0.0575(9) Uani 1 1 d . . .
C31 C 0.04404(12) 0.5925(4) 0.55266(12) 0.0602(9) Uani 1 1 d . . .
C32 C 0.03919(17) 0.5380(5) 0.60399(15) 0.0797(12) Uani 1 1 d . . .
C33 C 0.0035(2) 0.5778(6) 0.6317(2) 0.1000(16) Uani 1 1 d . . .
C34 C -0.0290(2) 0.6708(7) 0.6103(2) 0.0989(18) Uani 1 1 d . . .
C35 C -0.02609(14) 0.7252(5) 0.56189(18) 0.0815(12) Uani 1 1 d . . .
C36 C 0.01101(11) 0.6884(4) 0.53142(13) 0.0609(9) Uani 1 1 d . . .
C37 C 0.01543(11) 0.7411(4) 0.48022(14) 0.0584(9) Uani 1 1 d . . .
C38 C 0.05057(10) 0.6993(3) 0.45146(11) 0.0480(7) Uani 1 1 d . . .
C39 C 0.2301(2) 1.3686(6) 0.5696(2) 0.0925(15) Uani 1 1 d D . .
C40 C 0.02633(17) 0.8387(6) 0.37801(19) 0.0792(12) Uani 1 1 d D . .
C27' C 0.1903(6) 0.511(2) 0.4640(10) 0.073(6) Uani 0.20 1 d P . .
H1 H 0.1729(9) 1.297(3) 0.6335(10) 0.061(9) Uiso 1 1 d . . .
H2 H 0.1237(11) 1.252(4) 0.7080(13) 0.092(12) Uiso 1 1 d . . .
H3 H 0.0683(11) 1.107(4) 0.7444(14) 0.088(12) Uiso 1 1 d . . .
H4 H 0.0305(10) 0.910(3) 0.6971(11) 0.060(9) Uiso 1 1 d . . .
H5 H 0.0535(9) 0.872(3) 0.6156(11) 0.054(9) Uiso 1 1 d . . .
H6 H 0.0973(9) 0.927(3) 0.5390(10) 0.058(9) Uiso 1 1 d . . .
H7 H 0.1060(9) 0.978(3) 0.4550(9) 0.041(8) Uiso 1 1 d . . .
H8 H 0.1419(9) 0.859(3) 0.4735(10) 0.054(9) Uiso 1 1 d . . .
H9 H 0.1430(9) 0.862(3) 0.3843(10) 0.057(8) Uiso 1 1 d . . .
H10 H 0.1868(10) 0.937(3) 0.4066(10) 0.047(8) Uiso 1 1 d . . .
H11 H 0.1222(11) 1.159(4) 0.3106(11) 0.074(10) Uiso 1 1 d . . .
H12 H 0.1268(12) 0.975(4) 0.3151(13) 0.093(13) Uiso 1 1 d . . .
H13 H 0.1790(10) 1.085(3) 0.2592(12) 0.065(9) Uiso 1 1 d . . .
H14 H 0.2002(11) 1.187(4) 0.3081(12) 0.084(12) Uiso 1 1 d . . .
H15 H 0.2556(9) 1.099(3) 0.2409(10) 0.055(8) Uiso 1 1 d . . .
H16 H 0.3215(10) 1.153(3) 0.1868(11) 0.068(10) Uiso 1 1 d . . .
H17 H 0.3972(10) 1.113(3) 0.1714(11) 0.061(9) Uiso 1 1 d . . .
H18 H 0.4405(11) 0.958(3) 0.2270(12) 0.070(10) Uiso 1 1 d . . .
H19 H 0.4077(11) 0.836(4) 0.2913(12) 0.075(12) Uiso 1 1 d . . .
H20 H 0.3419(9) 0.770(3) 0.3445(10) 0.056(8) Uiso 1 1 d . . .
H21 H 0.3044(11) 0.711(3) 0.4175(11) 0.071(11) Uiso 1 1 d . . .
H22 H 0.2777(16) 0.576(3) 0.3782(15) 0.14(2) Uiso 1 1 d D . .
H25 H 0.2063(18) 0.358(6) 0.4393(18) 0.170 Uiso 1 1 d . . .
H26 H 0.1546(18) 0.390(6) 0.401(2) 0.170 Uiso 1 1 d . . .
H27 H 0.1692(18) 0.517(6) 0.4846(19) 0.170 Uiso 1 1 d D . .
H28 H 0.1345(17) 0.365(6) 0.4667(19) 0.170 Uiso 1 1 d . . .
H29 H 0.1014(11) 0.491(4) 0.5345(12) 0.068(11) Uiso 1 1 d . . .
H30 H 0.0651(16) 0.478(5) 0.6172(17) 0.131(19) Uiso 1 1 d . . .
H31 H 0.0006(13) 0.540(4) 0.6676(15) 0.099(13) Uiso 1 1 d . . .
H32 H -0.0520(12) 0.701(4) 0.6292(13) 0.088(13) Uiso 1 1 d . . .
H33 H -0.0452(11) 0.793(4) 0.5431(12) 0.068(12) Uiso 1 1 d . . .
H34 H -0.0061(10) 0.805(3) 0.4654(11) 0.066(10) Uiso 1 1 d . . .
H35 H 0.2532(10) 1.399(4) 0.5454(11) 0.098(14) Uiso 1 1 d D . .
H36 H 0.2101(15) 1.446(5) 0.581(2) 0.18(3) Uiso 1 1 d D . .
H37 H 0.2425(13) 1.320(4) 0.5991(15) 0.105(16) Uiso 1 1 d . . .
H38 H 0.0382(12) 0.864(4) 0.3456(14) 0.085(12) Uiso 1 1 d . . .
H39 H 0.0199(14) 0.930(3) 0.3981(13) 0.118(16) Uiso 1 1 d D . .
H40 H -0.0013(12) 0.789(4) 0.3761(13) 0.089(13) Uiso 1 1 d . . .

loop_
_atom_site_aniso_label
_atom_site_aniso_U_11
_atom_site_aniso_U_22
_atom_site_aniso_U_33
_atom_site_aniso_U_23
_atom_site_aniso_U_13
_atom_site_aniso_U_12
O1 0.0621(13) 0.0456(12) 0.0544(12) -0.0040(9) -0.0032(11) -0.0151(10)
O2 0.0887(17) 0.0501(13) 0.0618(14) 0.0052(10) -0.0010(12) 0.0150(12)
O3 0.0550(14) 0.0572(14) 0.0767(14) 0.0261(11) 0.0037(12) 0.0075(11)
O4 0.0515(13) 0.0590(13) 0.0692(13) 0.0310(11) 0.0098(11) 0.0064(10)
O5 0.0597(18) 0.114(3) 0.226(4) 0.100(3) 0.015(2) 0.0027(18)
O6 0.0555(13) 0.0473(12) 0.0719(14) 0.0117(10) 0.0118(11) 0.0058(10)
O7 0.0761(16) 0.0547(14) 0.0717(14) -0.0051(11) -0.0151(12) -0.0272(12)
O8 0.0585(14) 0.0600(14) 0.0589(13) 0.0082(10) 0.0015(11) 0.0054(11)
C1 0.063(2) 0.0400(17) 0.0549(18) -0.0023(14) -0.0146(16) -0.0070(15)
C2 0.083(3) 0.048(2) 0.067(2) -0.0115(17) -0.022(2) -0.0156(19)
C3 0.075(2) 0.0471(18) 0.0477(17) -0.0101(14) -0.0149(17) 0.0056(17)
C4 0.098(3) 0.080(3) 0.060(2) -0.020(2) -0.010(2) -0.007(2)
C5 0.100(3) 0.092(3) 0.052(2) -0.009(2) -0.006(2) 0.012(3)
C6 0.070(3) 0.071(3) 0.063(2) 0.0043(19) 0.002(2) 0.007(2)
C7 0.069(2) 0.054(2) 0.055(2) -0.0062(16) -0.0036(18) 0.0056(18)
C8 0.0520(18) 0.0412(17) 0.0509(17) -0.0013(13) -0.0103(15) 0.0036(14)
C9 0.0557(19) 0.0376(16) 0.0528(18) -0.0067(13) -0.0102(16) -0.0009(15)
C10 0.0538(18) 0.0327(15) 0.0519(17) -0.0019(12) -0.0116(15) -0.0019(14)
C11 0.056(2) 0.0419(19) 0.058(2) -0.0067(15) -0.0054(17) -0.0097(16)
C12 0.052(2) 0.0434(18) 0.0571(19) -0.0013(14) -0.0029(17) -0.0022(16)
C13 0.066(3) 0.095(3) 0.059(2) 0.018(2) -0.009(2) 0.023(2)
C14 0.072(3) 0.069(3) 0.063(2) 0.0215(19) -0.002(2) 0.021(2)
C15 0.0516(19) 0.0405(16) 0.0498(17) 0.0046(13) 0.0018(15) 0.0006(14)
C16 0.067(2) 0.0499(19) 0.0429(17) 0.0097(14) -0.0051(16) -0.0024(16)
C17 0.066(2) 0.0469(18) 0.0380(15) -0.0053(13) 0.0050(15) -0.0120(16)
C18 0.088(3) 0.067(2) 0.0401(18) 0.0012(16) 0.0064(19) -0.016(2)
C19 0.104(4) 0.084(3) 0.044(2) -0.0072(19) 0.027(2) -0.029(3)
C20 0.073(3) 0.089(3) 0.063(2) -0.017(2) 0.027(2) -0.009(2)
C21 0.063(2) 0.065(2) 0.061(2) -0.0071(18) 0.017(2) -0.0023(19)
C22 0.058(2) 0.0454(17) 0.0427(16) -0.0087(13) 0.0063(15) -0.0056(15)
C23 0.055(2) 0.0429(18) 0.0482(17) 0.0029(14) 0.0011(16) 0.0027(15)
C24 0.0531(19) 0.0376(16) 0.0489(16) 0.0051(13) 0.0050(15) -0.0036(14)
C25 0.051(2) 0.074(3) 0.087(3) 0.047(2) -0.001(2) 0.001(2)
C26 0.105(4) 0.168(5) 0.144(4) 0.111(4) 0.017(4) 0.042(4)
C27 0.073(4) 0.061(3) 0.106(4) 0.023(3) 0.024(3) 0.010(3)
C28 0.058(3) 0.053(2) 0.135(4) 0.037(2) 0.027(3) 0.0149(19)
C29 0.0441(17) 0.0422(17) 0.0544(17) -0.0053(13) 0.0109(15) -0.0060(14)
C30 0.064(2) 0.0470(19) 0.061(2) 0.0016(16) -0.0031(19) -0.0074(17)
C31 0.067(2) 0.058(2) 0.0568(19) -0.0087(16) 0.0130(18) -0.0233(18)
C32 0.093(3) 0.077(3) 0.070(3) -0.008(2) 0.017(3) -0.035(3)
C33 0.125(5) 0.101(4) 0.076(3) -0.017(3) 0.035(3) -0.050(3)
C34 0.097(4) 0.113(4) 0.089(4) -0.045(3) 0.049(3) -0.049(3)
C35 0.073(3) 0.083(3) 0.089(3) -0.028(3) 0.018(3) -0.022(2)
C36 0.054(2) 0.064(2) 0.065(2) -0.0248(17) 0.0169(18) -0.0231(18)
C37 0.048(2) 0.053(2) 0.074(2) -0.0146(17) 0.0005(19) -0.0030(16)
C38 0.0484(18) 0.0415(17) 0.0540(17) -0.0025(13) 0.0008(15) -0.0065(14)
C39 0.101(4) 0.084(3) 0.092(3) -0.018(3) -0.012(3) -0.051(3)
C40 0.078(3) 0.078(3) 0.082(3) 0.021(2) -0.004(3) 0.012(3)
C27' 0.060(12) 0.032(9) 0.127(18) 0.039(11) 0.011(12) 0.014(9)

loop_
_geom_bond_atom_site_label_1
_geom_bond_atom_site_label_2
_geom_bond_distance
_geom_bond_site_symmetry_2
_geom_bond_publ_flag
O1 C10 1.359(3) . ?
O1 C11 1.433(3) . ?
O2 C13 1.412(4) . ?
O2 C12 1.416(3) . ?
O3 C15 1.360(3) . ?
O3 C14 1.426(4) . ?
O4 C24 1.354(3) . ?
O4 C25 1.423(3) . ?
O5 C26 1.323(6) . ?
O5 C27 1.416(6) . ?
O5 C27' 1.57(2) . ?
O6 C29 1.355(3) . ?
O6 C28 1.434(4) . ?
O7 C1 1.364(4) . ?
O7 C39 1.426(4) . ?
O8 C38 1.360(3) . ?
O8 C40 1.418(4) . ?
C1 C2 1.345(4) . ?
C1 C10 1.430(4) . ?
C2 C3 1.409(5) . ?
C2 H1 0.92(3) . ?
C3 C4 1.409(5) . ?
C3 C8 1.411(4) . ?
C4 C5 1.346(6) . ?
C4 H2 0.96(3) . ?
C5 C6 1.389(5) . ?
C5 H3 0.92(3) . ?
C6 C7 1.361(5) . ?
C6 H4 0.99(3) . ?
C7 C8 1.399(4) . ?
C7 H5 0.88(3) . ?
C8 C9 1.415(4) . ?
C9 C10 1.356(4) . ?
C9 H6 0.94(3) . ?
C11 C12 1.485(4) . ?
C11 H7 0.95(3) . ?
C11 H8 0.95(3) . ?
C12 H9 1.02(3) . ?
C12 H10 0.95(3) . ?
C13 C14 1.488(5) . ?
C13 H11 0.99(3) . ?
C13 H12 1.02(4) . ?
C14 H13 1.01(3) . ?
C14 H14 0.97(3) . ?
C15 C16 1.356(4) . ?
C15 C24 1.427(4) . ?
C16 C17 1.407(4) . ?
C16 H15 0.95(3) . ?
C17 C18 1.410(4) . ?
C17 C22 1.411(4) . ?
C18 C19 1.361(5) . ?
C18 H16 0.96(3) . ?
C19 C20 1.378(6) . ?
C19 H17 0.93(3) . ?
C20 C21 1.364(5) . ?
C20 H18 0.95(3) . ?
C21 C22 1.414(4) . ?
C21 H19 0.89(3) . ?
C22 C23 1.413(4) . ?
C23 C24 1.356(4) . ?
C23 H20 0.95(3) . ?
C25 C26 1.502(6) . ?
C25 H21 0.95(3) . ?
C25 H22 0.988(19) . ?
C26 C27' 2.014(19) . ?
C26 H26A 0.9700 . ?
C26 H26B 0.9700 . ?
C27 C27' 1.32(2) . ?
C27 C28 1.414(7) . ?
C27 H25 1.06(5) . ?
C27 H26 1.04(5) . ?
C28 C27' 1.289(19) . ?
C28 H27 0.98(2) . ?
C28 H28 0.99(5) . ?
C29 C30 1.361(4) . ?
C29 C38 1.420(4) . ?
C30 C31 1.407(5) . ?
C30 H29 0.87(3) . ?
C31 C36 1.402(5) . ?
C31 C32 1.425(5) . ?
C32 C33 1.351(7) . ?
C32 H30 0.99(4) . ?
C33 C34 1.375(7) . ?
C33 H31 0.99(4) . ?
C34 C35 1.348(6) . ?
C34 H32 0.90(4) . ?
C35 C36 1.419(5) . ?
C35 H33 0.95(3) . ?
C36 C37 1.414(5) . ?
C37 C38 1.357(4) . ?
C37 H34 0.93(3) . ?
C39 H35 0.982(19) . ?
C39 H36 0.96(2) . ?
C39 H37 0.94(4) . ?
C40 H38 0.95(4) . ?
C40 H39 0.978(19) . ?
C40 H40 0.94(4) . ?
C27' H25 1.57(5) . ?
C27' H27 0.84(6) . ?
